data_4064688
loop_
_publ_author_name
'Bouffard, Jean'
'Keitz, Benjamin K.'
'Tonner, Ralf'
'Lavallo, Vincent'
'Guisado-Barrios, Gregorio'
'Frenking, Gernot'
'Grubbs, Robert H.'
'Bertrand, Guy'

_publ_section_title
;
 Synthesis of Highly Stable 1,3-Diaryl-1H-1,2,3-triazol-5-ylidenes and
 their Applications in Ruthenium-Catalyzed Olefin Metathesis.
;
_journal_issue 9
_journal_name_full Organometallics
_journal_page_first 2617
_journal_page_last 2627
_journal_paper_doi 10.1021/om200272m
_journal_volume 30
_journal_year 2011
_chemical_formula_moiety 'C30 H43 N3'
_chemical_formula_sum 'C30 H43 N3'
_chemical_formula_weight 445.67
_chemical_name_systematic
;

 ?

;
_space_group_IT_number 14
_symmetry_cell_setting monoclinic
_symmetry_space_group_name_Hall '-P 2yn'
_symmetry_space_group_name_H-M 'P 1 21/n 1'
_atom_sites_solution_hydrogens geom
_atom_sites_solution_primary direct
_atom_sites_solution_secondary difmap
_audit_creation_method SHELXL-97
_cell_angle_alpha 90.00
_cell_angle_beta 97.692(3)
_cell_angle_gamma 90.00
_cell_formula_units_Z 4
_cell_length_a 8.9270(6)
_cell_length_b 14.8160(10)
_cell_length_c 21.1064(14)
_cell_measurement_reflns_used 9420
_cell_measurement_temperature 100(2)
_cell_measurement_theta_max 36.88
_cell_measurement_theta_min 2.68
_cell_volume 2766.5(3)
_computing_cell_refinement 'Bruker SAINT'
_computing_data_collection 'Bruker APEX2'
_computing_data_reduction 'Bruker SAINT'
_computing_molecular_graphics Ortep3
_computing_publication_material 'Bruker SHELXTL'
_computing_structure_refinement 'SHELXL-97 (Sheldrick, 1997)'
_computing_structure_solution 'Sir 97'
_diffrn_ambient_temperature 100(2)
_diffrn_measured_fraction_theta_full 0.898
_diffrn_measured_fraction_theta_max 0.898
_diffrn_radiation_monochromator graphite
_diffrn_radiation_source 'fine-focus sealed tube'
_diffrn_radiation_type MoK\a
_diffrn_radiation_wavelength 0.71073
_diffrn_reflns_av_R_equivalents 0.0205
_diffrn_reflns_av_sigmaI/netI 0.0240
_diffrn_reflns_limit_h_max 14
_diffrn_reflns_limit_h_min -13
_diffrn_reflns_limit_k_max 22
_diffrn_reflns_limit_k_min -24
_diffrn_reflns_limit_l_max 32
_diffrn_reflns_limit_l_min -35
_diffrn_reflns_number 37545
_diffrn_reflns_theta_full 37.06
_diffrn_reflns_theta_max 37.06
_diffrn_reflns_theta_min 2.38
_exptl_absorpt_coefficient_mu 0.062
_exptl_absorpt_correction_T_max 0.9828
_exptl_absorpt_correction_T_min 0.9804
_exptl_absorpt_correction_type multi-scan
_exptl_absorpt_process_details Sadabs'
_exptl_crystal_colour white
_exptl_crystal_density_diffrn 1.070
_exptl_crystal_density_method 'not measured'
_exptl_crystal_description 'prism frag'
_exptl_crystal_F_000 976
_exptl_crystal_size_max 0.32
_exptl_crystal_size_mid 0.30
_exptl_crystal_size_min 0.28
_refine_diff_density_max 0.606
_refine_diff_density_min -0.219
_refine_diff_density_rms 0.051
_refine_ls_extinction_method none
_refine_ls_goodness_of_fit_ref 1.044
_refine_ls_hydrogen_treatment constr
_refine_ls_matrix_type full
_refine_ls_number_parameters 309
_refine_ls_number_reflns 12691
_refine_ls_number_restraints 0
_refine_ls_restrained_S_all 1.044
_refine_ls_R_factor_all 0.0585
_refine_ls_R_factor_gt 0.0444
_refine_ls_shift/su_max 0.007
_refine_ls_shift/su_mean 0.002
_refine_ls_structure_factor_coef Fsqd
_refine_ls_weighting_details 'calc w=1/[\s^2^(Fo^2^)+(0.0765P)^2^+0.3752P] where P=(Fo^2^+2Fc^2^)/3'
_refine_ls_weighting_scheme calc
_refine_ls_wR_factor_gt 0.1231
_refine_ls_wR_factor_ref 0.1353
_reflns_number_gt 10160
_reflns_number_total 12691
_reflns_threshold_expression >2sigma(I)
_cod_data_source_file om200272m_si_002.cif
_cod_data_source_block cag
_cod_original_sg_symbol_H-M 'P 2(1)/n'
_cod_database_code 4064688

loop_
_symmetry_equiv_pos_as_xyz
'x, y, z'
'-x+1/2, y+1/2, -z+1/2'
'-x, -y, -z'
'x-1/2, -y-1/2, z-1/2'

loop_
_atom_site_label
_atom_site_type_symbol
_atom_site_fract_x
_atom_site_fract_y
_atom_site_fract_z
_atom_site_U_iso_or_equiv
_atom_site_adp_type
_atom_site_occupancy
_atom_site_symmetry_multiplicity
_atom_site_calc_flag
_atom_site_refinement_flags
N1 N 0.04396(6) 0.18524(4) 0.91295(2) 0.01421(9) Uani 1 1 d .
N2 N -0.08648(6) 0.21996(4) 0.92700(2) 0.01369(9) Uani 1 1 d .
N3 N 0.06651(6) 0.23314(4) 0.86176(2) 0.01314(9) Uani 1 1 d .
C1 C -0.15127(7) 0.28785(4) 0.88902(3) 0.01583(10) Uani 1 1 d .
C2 C -0.04589(6) 0.29582(4) 0.84556(3) 0.01384(10) Uani 1 1 d .
C3 C -0.05959(7) 0.36171(4) 0.79005(3) 0.01654(11) Uani 1 1 d .
C4 C -0.18542(9) 0.32796(6) 0.73859(4) 0.02648(15) Uani 1 1 d .
H4A H -0.1561 0.2696 0.7221 0.040 Uiso 1 1 calc R
H4B H -0.2009 0.3718 0.7035 0.040 Uiso 1 1 calc R
H4C H -0.2794 0.3209 0.7573 0.040 Uiso 1 1 calc R
C5 C 0.08569(9) 0.37707(6) 0.76073(4) 0.02644(15) Uani 1 1 d .
H5A H 0.1674 0.3937 0.7944 0.040 Uiso 1 1 calc R
H5B H 0.0700 0.4258 0.7291 0.040 Uiso 1 1 calc R
H5C H 0.1130 0.3215 0.7398 0.040 Uiso 1 1 calc R
C6 C -0.10915(10) 0.45266(5) 0.81507(4) 0.02874(15) Uani 1 1 d .
H6A H -0.2023 0.4445 0.8342 0.043 Uiso 1 1 calc R
H6B H -0.1273 0.4956 0.7796 0.043 Uiso 1 1 calc R
H6C H -0.0295 0.4760 0.8474 0.043 Uiso 1 1 calc R
C7 C -0.14305(7) 0.18587(4) 0.98310(3) 0.01537(10) Uani 1 1 d .
C8 C -0.22058(7) 0.10386(5) 0.97922(3) 0.01722(11) Uani 1 1 d .
C9 C -0.27629(8) 0.07379(5) 1.03423(3) 0.02239(13) Uani 1 1 d .
H9 H -0.3281 0.0177 1.0336 0.027 Uiso 1 1 calc R
C10 C -0.25695(9) 0.12477(6) 1.08985(3) 0.02528(14) Uani 1 1 d .
H10 H -0.2975 0.1039 1.1266 0.030 Uiso 1 1 calc R
C11 C -0.17910(9) 0.20570(6) 1.09225(3) 0.02437(14) Uani 1 1 d .
H11 H -0.1664 0.2398 1.1307 0.029 Uiso 1 1 calc R
C12 C -0.11884(7) 0.23801(5) 1.03882(3) 0.01909(11) Uani 1 1 d .
C13 C 0.20411(6) 0.21317(4) 0.83539(3) 0.01412(10) Uani 1 1 d .
C14 C 0.33839(7) 0.25266(4) 0.86451(3) 0.01622(10) Uani 1 1 d .
C15 C 0.46986(7) 0.23447(5) 0.83764(3) 0.02079(12) Uani 1 1 d .
H15 H 0.5631 0.2604 0.8559 0.025 Uiso 1 1 calc R
C16 C 0.46546(8) 0.17882(5) 0.78446(3) 0.02288(13) Uani 1 1 d .
H16 H 0.5556 0.1676 0.7664 0.027 Uiso 1 1 calc R
C17 C 0.33098(8) 0.13945(5) 0.75738(3) 0.02068(12) Uani 1 1 d .
H17 H 0.3305 0.1008 0.7214 0.025 Uiso 1 1 calc R
C18 C 0.19628(7) 0.15583(4) 0.78229(3) 0.01629(10) Uani 1 1 d .
C19 C -0.24155(7) 0.04732(5) 0.91877(3) 0.01902(11) Uani 1 1 d .
H19 H -0.2199 0.0863 0.8824 0.023 Uiso 1 1 calc R
C20 C -0.12896(9) -0.03102(6) 0.92508(4) 0.02772(15) Uani 1 1 d .
H20A H -0.0257 -0.0072 0.9326 0.042 Uiso 1 1 calc R
H20B H -0.1419 -0.0666 0.8856 0.042 Uiso 1 1 calc R
H20C H -0.1471 -0.0694 0.9611 0.042 Uiso 1 1 calc R
C21 C -0.40291(8) 0.01160(6) 0.90364(4) 0.02561(14) Uani 1 1 d .
H21A H -0.4208 -0.0343 0.9352 0.038 Uiso 1 1 calc R
H21B H -0.4169 -0.0152 0.8608 0.038 Uiso 1 1 calc R
H21C H -0.4745 0.0614 0.9052 0.038 Uiso 1 1 calc R
C22 C -0.03209(9) 0.32610(5) 1.04187(3) 0.02346(13) Uani 1 1 d .
H22 H 0.0154 0.3312 1.0017 0.028 Uiso 1 1 calc R
C23 C 0.09537(10) 0.32753(7) 1.09820(5) 0.03378(18) Uani 1 1 d .
H23A H 0.0519 0.3260 1.1384 0.051 Uiso 1 1 calc R
H23B H 0.1552 0.3827 1.0964 0.051 Uiso 1 1 calc R
H23C H 0.1605 0.2747 1.0958 0.051 Uiso 1 1 calc R
C24 C -0.13877(11) 0.40633(6) 1.04393(5) 0.03385(18) Uani 1 1 d .
H24A H -0.2155 0.4052 1.0061 0.051 Uiso 1 1 calc R
H24B H -0.0810 0.4626 1.0444 0.051 Uiso 1 1 calc R
H24C H -0.1883 0.4027 1.0826 0.051 Uiso 1 1 calc R
C25 C 0.34482(7) 0.31110(5) 0.92384(3) 0.02039(12) Uani 1 1 d .
H25 H 0.2394 0.3300 0.9286 0.024 Uiso 1 1 calc R
C26 C 0.40736(11) 0.25646(7) 0.98313(4) 0.03222(17) Uani 1 1 d .
H26A H 0.3432 0.2036 0.9867 0.048 Uiso 1 1 calc R
H26B H 0.4084 0.2942 1.0213 0.048 Uiso 1 1 calc R
H26C H 0.5105 0.2367 0.9793 0.048 Uiso 1 1 calc R
C27 C 0.43910(11) 0.39630(6) 0.91874(5) 0.03407(18) Uani 1 1 d .
H27A H 0.5449 0.3795 0.9177 0.051 Uiso 1 1 calc R
H27B H 0.4319 0.4352 0.9558 0.051 Uiso 1 1 calc R
H27C H 0.4009 0.4288 0.8795 0.051 Uiso 1 1 calc R
C28 C 0.05037(7) 0.11069(5) 0.75356(3) 0.01921(11) Uani 1 1 d .
H28 H -0.0349 0.1416 0.7710 0.023 Uiso 1 1 calc R
C29 C 0.02297(10) 0.11910(6) 0.68052(4) 0.02962(16) Uani 1 1 d .
H29A H 0.0246 0.1829 0.6685 0.044 Uiso 1 1 calc R
H29B H -0.0757 0.0931 0.6643 0.044 Uiso 1 1 calc R
H29C H 0.1025 0.0867 0.6621 0.044 Uiso 1 1 calc R
C30 C 0.05010(10) 0.01158(6) 0.77397(5) 0.02982(16) Uani 1 1 d .
H30A H 0.1322 -0.0205 0.7571 0.045 Uiso 1 1 calc R
H30B H -0.0469 -0.0160 0.7572 0.045 Uiso 1 1 calc R
H30C H 0.0648 0.0078 0.8207 0.045 Uiso 1 1 calc R

loop_
_atom_site_aniso_label
_atom_site_aniso_U_11
_atom_site_aniso_U_22
_atom_site_aniso_U_33
_atom_site_aniso_U_23
_atom_site_aniso_U_13
_atom_site_aniso_U_12
N1 0.01191(19) 0.0176(2) 0.01364(19) 0.00107(16) 0.00382(15) 0.00036(16)
N2 0.01088(19) 0.0180(2) 0.01262(18) -0.00078(16) 0.00308(15) -0.00019(16)
N3 0.01092(19) 0.0160(2) 0.01287(18) 0.00083(15) 0.00310(15) 0.00030(16)
C1 0.0125(2) 0.0195(3) 0.0156(2) 0.00014(19) 0.00203(18) 0.00073(19)
C2 0.0109(2) 0.0160(2) 0.0144(2) 0.00011(17) 0.00105(17) 0.00034(17)
C3 0.0147(2) 0.0175(2) 0.0172(2) 0.00293(19) 0.00098(19) 0.00019(19)
C4 0.0259(3) 0.0286(3) 0.0222(3) 0.0060(2) -0.0067(2) -0.0031(3)
C5 0.0205(3) 0.0314(4) 0.0282(3) 0.0141(3) 0.0063(3) 0.0015(3)
C6 0.0366(4) 0.0190(3) 0.0310(4) 0.0025(3) 0.0060(3) 0.0050(3)
C7 0.0127(2) 0.0212(3) 0.0127(2) 0.00005(18) 0.00363(18) -0.00014(19)
C8 0.0144(2) 0.0218(3) 0.0163(2) 0.0004(2) 0.00495(19) -0.0012(2)
C9 0.0206(3) 0.0276(3) 0.0207(3) 0.0032(2) 0.0091(2) -0.0021(2)
C10 0.0246(3) 0.0361(4) 0.0171(3) 0.0032(2) 0.0101(2) 0.0009(3)
C11 0.0241(3) 0.0353(4) 0.0147(2) -0.0024(2) 0.0066(2) 0.0010(3)
C12 0.0173(3) 0.0259(3) 0.0146(2) -0.0033(2) 0.0038(2) -0.0003(2)
C13 0.0108(2) 0.0174(2) 0.0148(2) 0.00125(18) 0.00395(17) 0.00093(18)
C14 0.0116(2) 0.0196(3) 0.0174(2) 0.00105(19) 0.00182(19) 0.00025(19)
C15 0.0120(2) 0.0275(3) 0.0234(3) 0.0008(2) 0.0041(2) -0.0002(2)
C16 0.0146(3) 0.0318(4) 0.0238(3) 0.0003(2) 0.0083(2) 0.0024(2)
C17 0.0174(3) 0.0266(3) 0.0192(3) -0.0014(2) 0.0065(2) 0.0026(2)
C18 0.0143(2) 0.0194(3) 0.0156(2) -0.00032(19) 0.00369(19) 0.00098(19)
C19 0.0163(2) 0.0226(3) 0.0186(2) -0.0020(2) 0.0041(2) -0.0043(2)
C20 0.0210(3) 0.0326(4) 0.0295(3) -0.0097(3) 0.0031(3) 0.0032(3)
C21 0.0170(3) 0.0292(3) 0.0303(3) -0.0033(3) 0.0023(2) -0.0053(2)
C22 0.0238(3) 0.0280(3) 0.0187(3) -0.0073(2) 0.0032(2) -0.0045(3)
C23 0.0264(4) 0.0369(4) 0.0353(4) -0.0115(3) -0.0058(3) -0.0011(3)
C24 0.0337(4) 0.0285(4) 0.0373(4) -0.0027(3) -0.0028(3) 0.0015(3)
C25 0.0151(2) 0.0241(3) 0.0214(3) -0.0041(2) 0.0003(2) 0.0000(2)
C26 0.0354(4) 0.0404(4) 0.0196(3) -0.0011(3) -0.0013(3) 0.0035(3)
C27 0.0332(4) 0.0279(4) 0.0398(4) -0.0071(3) 0.0004(3) -0.0094(3)
C28 0.0161(2) 0.0223(3) 0.0194(3) -0.0040(2) 0.0029(2) -0.0002(2)
C29 0.0290(4) 0.0384(4) 0.0203(3) -0.0062(3) -0.0008(3) -0.0012(3)
C30 0.0261(3) 0.0241(3) 0.0398(4) 0.0005(3) 0.0063(3) -0.0033(3)

loop_
_atom_type_symbol
_atom_type_description
_atom_type_scat_dispersion_real
_atom_type_scat_dispersion_imag
_atom_type_scat_source
C C 0.0033 0.0016 'International Tables Vol C Tables 4.2.6.8 and 6.1.1.4'
H H 0.0000 0.0000 'International Tables Vol C Tables 4.2.6.8 and 6.1.1.4'
N N 0.0061 0.0033 'International Tables Vol C Tables 4.2.6.8 and 6.1.1.4'

loop_
_geom_angle_atom_site_label_1
_geom_angle_atom_site_label_2
_geom_angle_atom_site_label_3
_geom_angle
N3 N1 N2 101.83(5)
N1 N2 C1 117.68(5)
N1 N2 C7 117.23(5)
C1 N2 C7 125.00(5)
N1 N3 C2 112.17(5)
N1 N3 C13 115.61(5)
C2 N3 C13 132.17(5)
N2 C1 C2 100.21(5)
N3 C2 C1 108.10(5)
N3 C2 C3 127.36(5)
C1 C2 C3 124.53(5)
C2 C3 C5 115.07(5)
C2 C3 C6 107.25(5)
C5 C3 C6 107.96(6)
C2 C3 C4 108.17(5)
C5 C3 C4 109.99(6)
C6 C3 C4 108.17(6)
C8 C7 C12 123.34(6)
C8 C7 N2 118.89(5)
C12 C7 N2 117.76(6)
C7 C8 C9 117.28(6)
C7 C8 C19 122.32(6)
C9 C8 C19 120.39(6)
C10 C9 C8 120.82(7)
C11 C10 C9 120.53(6)
C10 C11 C12 120.86(6)
C11 C12 C7 117.15(6)
C11 C12 C22 120.71(6)
C7 C12 C22 122.14(6)
C14 C13 C18 123.57(6)
C14 C13 N3 117.85(5)
C18 C13 N3 118.58(5)
C15 C14 C13 117.25(6)
C15 C14 C25 120.29(6)
C13 C14 C25 122.44(6)
C16 C15 C14 120.56(6)
C17 C16 C15 120.78(6)
C16 C17 C18 120.87(6)
C17 C18 C13 116.96(6)
C17 C18 C28 120.63(6)
C13 C18 C28 122.38(5)
C8 C19 C21 111.95(6)
C8 C19 C20 109.88(6)
C21 C19 C20 110.22(6)
C12 C22 C24 110.77(7)
C12 C22 C23 111.55(7)
C24 C22 C23 111.62(6)
C14 C25 C27 111.93(6)
C14 C25 C26 110.00(6)
C27 C25 C26 110.49(6)
C18 C28 C30 110.13(6)
C18 C28 C29 112.28(6)
C30 C28 C29 110.79(6)

loop_
_geom_bond_atom_site_label_1
_geom_bond_atom_site_label_2
_geom_bond_distance
N1 N3 1.3302(7)
N1 N2 1.3420(7)
N2 C1 1.3655(8)
N2 C7 1.4396(8)
N3 C2 1.3763(8)
N3 C13 1.4455(8)
C1 C2 1.4041(8)
C2 C3 1.5173(8)
C3 C5 1.5270(10)
C3 C6 1.5340(10)
C3 C4 1.5379(9)
C7 C8 1.3954(9)
C7 C12 1.3994(9)
C8 C9 1.3958(9)
C8 C19 1.5170(9)
C9 C10 1.3871(11)
C10 C11 1.3834(12)
C11 C12 1.3975(10)
C12 C22 1.5147(10)
C13 C14 1.4000(8)
C13 C18 1.4006(9)
C14 C15 1.3964(9)
C14 C25 1.5172(9)
C15 C16 1.3891(10)
C16 C17 1.3873(10)
C17 C18 1.3966(9)
C18 C28 1.5166(9)
C19 C21 1.5277(10)
C19 C20 1.5294(11)
C22 C24 1.5274(12)
C22 C23 1.5319(11)
C25 C27 1.5289(11)
C25 C26 1.5318(11)
C28 C30 1.5304(11)
C28 C29 1.5333(10)
